data_7111943
loop_
_publ_author_name
'Christina Eller'
'Kathrin Bussmann'
'Gerald Kehr'
'Birgit Wibbeling'
'Constantin G. Daniliuc'
'Gerhard Erker'

_publ_section_title
;
 Ethene/alkyne exchange reaction at an intramolecular frustrated Lewis
 pair
;
_journal_name_full Chem.Commun.
_journal_page_first 1980
_journal_paper_doi 10.1039/c3cc47769j
_journal_volume 50
_journal_year 2014
_chemical_formula_sum 'C30 H19 B F10 S'
_chemical_formula_weight 612.32
_chemical_name_systematic
; 
 ? 
;
_space_group_IT_number 2
_symmetry_cell_setting triclinic
_symmetry_space_group_name_Hall '-P 1'
_symmetry_space_group_name_H-M 'P -1'
_atom_sites_solution_hydrogens geom
_atom_sites_solution_primary direct
_atom_sites_solution_secondary difmap
_audit_creation_method SHELXL-97
_cell_angle_alpha 70.793(5)
_cell_angle_beta 80.041(5)
_cell_angle_gamma 69.281(3)
_cell_formula_units_Z 4
_cell_length_a 14.0405(12)
_cell_length_b 14.1582(12)
_cell_length_c 16.0389(9)
_cell_measurement_reflns_used 6882
_cell_measurement_temperature 223(2)
_cell_measurement_theta_max 68.25
_cell_measurement_theta_min 0.88
_cell_volume 2810.4(4)
_computing_cell_refinement 'Collect (Nonius B.V., 1998)'
_computing_data_collection 'Collect (Nonius B.V., 1998)'
_computing_data_reduction 'Denzo-SMN (Otwinowski & Minor, 1997)'
_computing_molecular_graphics 'XP (BrukerAXS, 2000)'
_computing_publication_material 'SHELXL-97 (Sheldrick, 1997)'
_computing_structure_refinement 'SHELXL-97 (Sheldrick, 1997)'
_computing_structure_solution 'SHELXS-97 (Sheldrick, 1990)'
_diffrn_ambient_temperature 223(2)
_diffrn_measured_fraction_theta_full 0.818
_diffrn_measured_fraction_theta_max 0.818
_diffrn_measurement_device_type 'Nonius KappaCCD APEXII'
_diffrn_measurement_method '\w and \f scans'
_diffrn_radiation_monochromator graphite
_diffrn_radiation_source 'fine-focus sealed tube'
_diffrn_radiation_type CuK\a
_diffrn_radiation_wavelength 1.54178
_diffrn_reflns_av_R_equivalents 0.172
_diffrn_reflns_av_sigmaI/netI 0.1347
_diffrn_reflns_limit_h_max 16
_diffrn_reflns_limit_h_min 0
_diffrn_reflns_limit_k_max 16
_diffrn_reflns_limit_k_min -14
_diffrn_reflns_limit_l_max 18
_diffrn_reflns_limit_l_min -17
_diffrn_reflns_number 28498
_diffrn_reflns_theta_full 66.38
_diffrn_reflns_theta_max 66.38
_diffrn_reflns_theta_min 2.92
_exptl_absorpt_coefficient_mu 1.808
_exptl_absorpt_correction_T_max 0.9821
_exptl_absorpt_correction_T_min 0.8399
_exptl_absorpt_correction_type multi-scan
_exptl_absorpt_process_details 'Denzo (Otwinowski, Borek, Majewski & Minor, 2003)'
_exptl_crystal_colour 'pale yellow'
_exptl_crystal_density_diffrn 1.447
_exptl_crystal_density_method 'not measured'
_exptl_crystal_description needle
_exptl_crystal_F_000 1240
_exptl_crystal_size_max 0.10
_exptl_crystal_size_mid 0.02
_exptl_crystal_size_min 0.01
_refine_diff_density_max 0.314
_refine_diff_density_min -0.327
_refine_diff_density_rms 0.057
_refine_ls_extinction_method none
_refine_ls_goodness_of_fit_ref 1.019
_refine_ls_hydrogen_treatment constr
_refine_ls_matrix_type full
_refine_ls_number_parameters 843
_refine_ls_number_reflns 8081
_refine_ls_number_restraints 278
_refine_ls_restrained_S_all 1.036
_refine_ls_R_factor_all 0.1918
_refine_ls_R_factor_gt 0.0696
_refine_ls_shift/su_max 0.000
_refine_ls_shift/su_mean 0.000
_refine_ls_structure_factor_coef Fsqd
_refine_ls_weighting_details 'calc w=1/[\s^2^(Fo^2^)+(0.0784P)^2^+0.0000P] where P=(Fo^2^+2Fc^2^)/3'
_refine_ls_weighting_scheme calc
_refine_ls_wR_factor_gt 0.1472
_refine_ls_wR_factor_ref 0.2037
_reflns_number_gt 3343
_reflns_number_total 8081
_reflns_threshold_expression >2sigma(I)
_cod_data_source_file c3cc47769j.txt
_cod_data_source_block erk7378
_cod_original_sg_symbol_H-M P-1
_cod_database_code 7111943

loop_
_symmetry_equiv_pos_as_xyz
'x, y, z'
'-x, -y, -z'

loop_
_atom_site_label
_atom_site_type_symbol
_atom_site_fract_x
_atom_site_fract_y
_atom_site_fract_z
_atom_site_U_iso_or_equiv
_atom_site_adp_type
_atom_site_occupancy
_atom_site_symmetry_multiplicity
_atom_site_calc_flag
_atom_site_refinement_flags
_atom_site_disorder_assembly
_atom_site_disorder_group
S1A S 0.70197(14) 0.02017(14) 0.18967(12) 0.0618(5) Uani 1 1 d . . .
B1A B 0.7034(6) -0.1063(7) 0.3050(5) 0.059(2) Uani 1 1 d . . .
C1A C 0.7577(5) -0.0991(5) 0.1583(5) 0.0571(19) Uani 1 1 d . . .
C2A C 0.7601(5) -0.1710(6) 0.2371(4) 0.0571(19) Uani 1 1 d . . .
H2A H 0.7894 -0.2446 0.2497 0.069 Uiso 1 1 calc R . .
C11A C 0.5790(5) 0.0813(6) 0.1477(4) 0.0581(19) Uani 1 1 d . . .
C12A C 0.5300(6) 0.0257(6) 0.1249(5) 0.071(2) Uani 1 1 d . . .
H12A H 0.5607 -0.0466 0.1304 0.085 Uiso 1 1 calc R . .
C13A C 0.4327(7) 0.0804(7) 0.0932(5) 0.082(2) Uani 1 1 d . . .
H13A H 0.3973 0.0439 0.0779 0.098 Uiso 1 1 calc R . .
C14A C 0.3874(7) 0.1870(8) 0.0840(5) 0.088(3) Uani 1 1 d . . .
H14A H 0.3223 0.2226 0.0619 0.106 Uiso 1 1 calc R . .
C15A C 0.4383(7) 0.2409(7) 0.1073(6) 0.092(3) Uani 1 1 d . . .
H15A H 0.4077 0.3132 0.1017 0.111 Uiso 1 1 calc R . .
C16A C 0.5351(6) 0.1879(6) 0.1392(5) 0.072(2) Uani 1 1 d . . .
H16A H 0.5704 0.2243 0.1548 0.087 Uiso 1 1 calc R . .
C21A C 0.7934(5) -0.0986(6) 0.0661(5) 0.0569(19) Uani 1 1 d . . .
C22A C 0.7995(7) -0.0090(6) 0.0014(5) 0.083(3) Uani 1 1 d . . .
H22A H 0.7786 0.0554 0.0149 0.100 Uiso 1 1 calc R . .
C23A C 0.8359(7) -0.0123(7) -0.0836(6) 0.093(3) Uani 1 1 d . A .
H23A H 0.8410 0.0498 -0.1266 0.112 Uiso 1 1 calc R . .
C25A C 0.8592(6) -0.1962(6) -0.0409(5) 0.069(2) Uani 1 1 d . A .
H25A H 0.8801 -0.2606 -0.0543 0.083 Uiso 1 1 calc R . .
C26A C 0.8230(5) -0.1920(6) 0.0437(5) 0.061(2) Uani 1 1 d . . .
H26A H 0.8182 -0.2539 0.0873 0.073 Uiso 1 1 calc R . .
C24A C 0.8647(6) -0.1042(7) -0.1068(5) 0.077(2) Uani 1 1 d D . .
C27A C 0.9138(10) -0.1087(9) -0.2011(7) 0.087(4) Uani 0.700(11) 1 d PDU A 1
C28A C 1.0045(10) -0.0677(11) -0.2231(8) 0.124(6) Uani 0.700(11) 1 d PDU A 1
H28A H 1.0557 -0.1116 -0.1807 0.186 Uiso 0.700(11) 1 calc PR A 1
H28B H 0.9821 0.0044 -0.2203 0.186 Uiso 0.700(11) 1 calc PR A 1
H28C H 1.0334 -0.0698 -0.2822 0.186 Uiso 0.700(11) 1 calc PR A 1
C29A C 0.8268(10) -0.0344(11) -0.2627(8) 0.116(6) Uani 0.700(11) 1 d PDU A 1
H29A H 0.8052 0.0357 -0.2553 0.175 Uiso 0.700(11) 1 calc PR A 1
H29B H 0.7695 -0.0614 -0.2475 0.175 Uiso 0.700(11) 1 calc PR A 1
H29C H 0.8510 -0.0308 -0.3237 0.175 Uiso 0.700(11) 1 calc PR A 1
C30A C 0.9453(12) -0.2216(9) -0.2092(9) 0.116(6) Uani 0.700(11) 1 d PDU A 1
H30A H 0.9802 -0.2234 -0.2667 0.174 Uiso 0.700(11) 1 calc PR A 1
H30B H 0.8849 -0.2423 -0.2028 0.174 Uiso 0.700(11) 1 calc PR A 1
H30C H 0.9906 -0.2701 -0.1631 0.174 Uiso 0.700(11) 1 calc PR A 1
C27C C 0.8859(16) -0.1087(17) -0.2049(11) 0.065(8) Uani 0.300(11) 1 d PDU A 2
C28C C 0.886(3) -0.0009(19) -0.2702(17) 0.104(12) Uani 0.300(11) 1 d PDU A 2
H28D H 0.9033 -0.0073 -0.3298 0.157 Uiso 0.300(11) 1 calc PR A 2
H28E H 0.9364 0.0218 -0.2544 0.157 Uiso 0.300(11) 1 calc PR A 2
H28F H 0.8192 0.0507 -0.2676 0.157 Uiso 0.300(11) 1 calc PR A 2
C29C C 0.813(2) -0.147(2) -0.2370(16) 0.096(11) Uani 0.300(11) 1 d PDU A 2
H29D H 0.8287 -0.1411 -0.2994 0.143 Uiso 0.300(11) 1 calc PR A 2
H29E H 0.7431 -0.1031 -0.2282 0.143 Uiso 0.300(11) 1 calc PR A 2
H29F H 0.8207 -0.2195 -0.2037 0.143 Uiso 0.300(11) 1 calc PR A 2
C30C C 0.9942(16) -0.186(2) -0.2137(16) 0.068(9) Uani 0.300(11) 1 d PDU A 2
H30D H 0.9973 -0.2562 -0.1748 0.102 Uiso 0.300(11) 1 calc PR A 2
H30E H 1.0435 -0.1628 -0.1974 0.102 Uiso 0.300(11) 1 calc PR A 2
H30F H 1.0099 -0.1889 -0.2744 0.102 Uiso 0.300(11) 1 calc PR A 2
C31A C 0.5894(5) -0.1044(6) 0.3409(4) 0.0524(18) Uani 1 1 d . . .
F32A F 0.6103(3) -0.2706(4) 0.3238(3) 0.0864(13) Uani 1 1 d U . .
C32A C 0.5504(6) -0.1839(6) 0.3483(5) 0.063(2) Uani 1 1 d . . .
F33A F 0.4200(4) -0.2640(4) 0.3862(3) 0.1029(16) Uani 1 1 d U . .
C33A C 0.4520(7) -0.1831(7) 0.3796(5) 0.070(2) Uani 1 1 d . . .
F34A F 0.2940(4) -0.0994(4) 0.4431(3) 0.1000(15) Uani 1 1 d U . .
C34A C 0.3905(6) -0.1012(7) 0.4096(5) 0.071(2) Uani 1 1 d . . .
F35A F 0.3615(4) 0.0626(4) 0.4322(3) 0.1028(15) Uani 1 1 d U . .
C35A C 0.4232(7) -0.0197(7) 0.4040(5) 0.069(2) Uani 1 1 d . . .
F36A F 0.5515(3) 0.0585(3) 0.3678(3) 0.0818(13) Uani 1 1 d U . .
C36A C 0.5207(6) -0.0233(6) 0.3710(5) 0.061(2) Uani 1 1 d . . .
C41A C 0.7707(5) -0.1086(6) 0.3772(4) 0.0524(18) Uani 1 1 d . . .
F42A F 0.7797(3) -0.2848(3) 0.4412(2) 0.0765(12) Uani 1 1 d U . .
C42A C 0.8072(6) -0.2007(6) 0.4410(5) 0.0604(19) Uani 1 1 d . . .
F43A F 0.9025(4) -0.3139(4) 0.5649(3) 0.0957(15) Uani 1 1 d U . .
C43A C 0.8718(6) -0.2198(6) 0.5053(5) 0.066(2) Uani 1 1 d . . .
F44A F 0.9633(3) -0.1523(4) 0.5674(3) 0.0973(15) Uani 1 1 d U . .
C44A C 0.8999(6) -0.1374(7) 0.5061(5) 0.070(2) Uani 1 1 d . . .
F45A F 0.8921(3) 0.0408(4) 0.4484(3) 0.0895(14) Uani 1 1 d U . .
C45A C 0.8653(6) -0.0422(7) 0.4473(5) 0.067(2) Uani 1 1 d . . .
F46A F 0.7674(3) 0.0710(3) 0.3289(3) 0.0837(13) Uani 1 1 d U . .
C46A C 0.7999(6) -0.0280(6) 0.3846(5) 0.065(2) Uani 1 1 d . . .
S1B S 0.71528(15) 0.34346(15) 0.28382(11) 0.0618(5) Uani 1 1 d . . .
B1B B 0.7214(7) 0.4678(6) 0.1680(5) 0.058(2) Uani 1 1 d . . .
C1B C 0.7743(5) 0.4226(5) 0.3089(4) 0.0528(18) Uani 1 1 d . . .
C2B C 0.7819(5) 0.4916(5) 0.2297(4) 0.0591(19) Uani 1 1 d . . .
H2B H 0.8154 0.5425 0.2141 0.071 Uiso 1 1 calc R . .
C11B C 0.5916(5) 0.3677(6) 0.3414(4) 0.0544(18) Uani 1 1 d . . .
C12B C 0.5445(6) 0.4585(6) 0.3662(5) 0.068(2) Uani 1 1 d . . .
H12B H 0.5750 0.5117 0.3517 0.082 Uiso 1 1 calc R . .
C13B C 0.4498(7) 0.4690(7) 0.4138(5) 0.082(2) Uani 1 1 d . . .
H13B H 0.4162 0.5299 0.4320 0.099 Uiso 1 1 calc R . .
C14B C 0.4053(6) 0.3913(8) 0.4340(5) 0.079(2) Uani 1 1 d . . .
H14B H 0.3417 0.3992 0.4662 0.095 Uiso 1 1 calc R . .
C15B C 0.4541(7) 0.3012(7) 0.4073(6) 0.086(3) Uani 1 1 d . . .
H15B H 0.4238 0.2480 0.4209 0.104 Uiso 1 1 calc R . .
C16B C 0.5479(6) 0.2904(6) 0.3603(4) 0.066(2) Uani 1 1 d . . .
H16B H 0.5814 0.2298 0.3414 0.080 Uiso 1 1 calc R . .
C21B C 0.8041(5) 0.4030(5) 0.3988(4) 0.0527(18) Uani 1 1 d . . .
C22B C 0.8036(6) 0.3113(6) 0.4655(5) 0.068(2) Uani 1 1 d . . .
H22B H 0.7871 0.2587 0.4531 0.081 Uiso 1 1 calc R . .
C23B C 0.8271(6) 0.2963(6) 0.5502(5) 0.074(2) Uani 1 1 d . B .
H23B H 0.8245 0.2343 0.5949 0.089 Uiso 1 1 calc R . .
C25B C 0.8578(6) 0.4601(6) 0.5034(5) 0.066(2) Uani 1 1 d . B .
H25B H 0.8778 0.5110 0.5151 0.079 Uiso 1 1 calc R . .
C26B C 0.8324(6) 0.4763(6) 0.4188(5) 0.064(2) Uani 1 1 d . . .
H26B H 0.8345 0.5385 0.3743 0.077 Uiso 1 1 calc R . .
C24B C 0.8543(5) 0.3703(6) 0.5705(4) 0.061(2) Uani 1 1 d D . .
C27B C 0.8868(10) 0.3503(10) 0.6641(7) 0.069(5) Uani 0.615(12) 1 d PDU B 1
C28B C 0.9176(12) 0.2338(9) 0.7149(9) 0.100(6) Uani 0.615(12) 1 d PDU B 1
H28G H 0.9697 0.1940 0.6799 0.150 Uiso 0.615(12) 1 calc PR B 1
H28H H 0.8585 0.2098 0.7267 0.150 Uiso 0.615(12) 1 calc PR B 1
H28I H 0.9443 0.2230 0.7703 0.150 Uiso 0.615(12) 1 calc PR B 1
C29B C 0.7933(9) 0.4134(12) 0.7098(8) 0.091(5) Uani 0.615(12) 1 d PDU B 1
H29G H 0.7358 0.3901 0.7108 0.136 Uiso 0.615(12) 1 calc PR B 1
H29H H 0.7770 0.4878 0.6778 0.136 Uiso 0.615(12) 1 calc PR B 1
H29I H 0.8075 0.4023 0.7700 0.136 Uiso 0.615(12) 1 calc PR B 1
C30B C 0.9748(10) 0.3913(11) 0.6590(7) 0.084(5) Uani 0.615(12) 1 d PDU B 1
H30G H 0.9834 0.3925 0.7173 0.126 Uiso 0.615(12) 1 calc PR B 1
H30H H 0.9602 0.4621 0.6186 0.126 Uiso 0.615(12) 1 calc PR B 1
H30I H 1.0370 0.3454 0.6378 0.126 Uiso 0.615(12) 1 calc PR B 1
C27D C 0.8696(15) 0.3614(15) 0.6665(10) 0.063(7) Uani 0.385(12) 1 d PDU B 2
C28D C 0.7890(15) 0.3243(19) 0.7318(12) 0.082(8) Uani 0.385(12) 1 d PDU B 2
H28J H 0.7944 0.3301 0.7892 0.123 Uiso 0.385(12) 1 calc PR B 2
H28K H 0.7992 0.2513 0.7366 0.123 Uiso 0.385(12) 1 calc PR B 2
H28L H 0.7218 0.3677 0.7111 0.123 Uiso 0.385(12) 1 calc PR B 2
C29D C 0.9725(16) 0.277(2) 0.6898(15) 0.102(9) Uani 0.385(12) 1 d PDU B 2
H29J H 0.9633 0.2217 0.7427 0.153 Uiso 0.385(12) 1 calc PR B 2
H29K H 1.0190 0.3079 0.7002 0.153 Uiso 0.385(12) 1 calc PR B 2
H29L H 1.0007 0.2463 0.6412 0.153 Uiso 0.385(12) 1 calc PR B 2
C30D C 0.870(2) 0.4651(16) 0.6760(15) 0.108(9) Uani 0.385(12) 1 d PDU B 2
H30J H 0.8012 0.5148 0.6713 0.163 Uiso 0.385(12) 1 calc PR B 2
H30K H 0.9148 0.4940 0.6295 0.163 Uiso 0.385(12) 1 calc PR B 2
H30L H 0.8937 0.4524 0.7331 0.163 Uiso 0.385(12) 1 calc PR B 2
C31B C 0.6087(6) 0.5438(6) 0.1454(4) 0.061(2) Uani 1 1 d . . .
F32B F 0.6403(3) 0.6922(3) 0.1575(3) 0.0846(13) Uani 1 1 d U . .
C32B C 0.5753(7) 0.6494(7) 0.1424(5) 0.065(2) Uani 1 1 d . . .
F33B F 0.4503(4) 0.8189(4) 0.1195(3) 0.1139(17) Uani 1 1 d U . .
C33B C 0.4788(7) 0.7164(7) 0.1218(5) 0.076(2) Uani 1 1 d . . .
F34F F 0.3146(4) 0.7433(4) 0.0809(3) 0.1124(17) Uani 1 1 d U . .
C34B C 0.4106(6) 0.6794(8) 0.1024(5) 0.080(2) Uani 1 1 d . . .
F35B F 0.3702(4) 0.5390(4) 0.0847(3) 0.1015(15) Uani 1 1 d U . .
C35B C 0.4382(7) 0.5763(7) 0.1038(5) 0.077(2) Uani 1 1 d . . .
F36B F 0.5599(3) 0.4101(3) 0.1258(3) 0.0815(13) Uani 1 1 d U . .
C36B C 0.5359(6) 0.5124(6) 0.1249(5) 0.065(2) Uani 1 1 d . . .
C41B C 0.7858(6) 0.4239(6) 0.0876(5) 0.060(2) Uani 1 1 d . . .
F42B F 0.8255(4) 0.5807(4) 0.0338(3) 0.0918(14) Uani 1 1 d U . .
C42B C 0.8369(7) 0.4846(7) 0.0264(6) 0.072(2) Uani 1 1 d . . .
F43B F 0.9472(4) 0.5232(5) -0.1006(3) 0.1159(18) Uani 1 1 d U . .
C43B C 0.9012(7) 0.4553(9) -0.0438(6) 0.086(3) Uani 1 1 d . . .
F44B F 0.9744(4) 0.3320(4) -0.1219(3) 0.1119(18) Uani 1 1 d U . .
C44B C 0.9127(7) 0.3621(9) -0.0535(6) 0.078(3) Uani 1 1 d . . .
F45B F 0.8783(4) 0.2011(4) -0.0047(3) 0.1030(16) Uani 1 1 d U . .
C45B C 0.8649(7) 0.2969(7) 0.0048(6) 0.076(2) Uani 1 1 d . . .
F46B F 0.7567(4) 0.2580(4) 0.1284(3) 0.0854(13) Uani 1 1 d U . .
C46B C 0.8024(7) 0.3286(7) 0.0734(5) 0.071(2) Uani 1 1 d . . .

loop_
_atom_site_aniso_label
_atom_site_aniso_U_11
_atom_site_aniso_U_22
_atom_site_aniso_U_33
_atom_site_aniso_U_23
_atom_site_aniso_U_13
_atom_site_aniso_U_12
S1A 0.0649(13) 0.0588(13) 0.0622(12) -0.0152(10) -0.0068(10) -0.0211(10)
B1A 0.058(6) 0.063(6) 0.062(6) -0.022(5) -0.013(5) -0.017(5)
C1A 0.056(5) 0.055(5) 0.059(5) -0.015(4) -0.001(4) -0.019(4)
C2A 0.062(5) 0.058(5) 0.054(5) -0.011(4) -0.009(4) -0.023(4)
C11A 0.065(5) 0.061(5) 0.054(4) -0.014(4) -0.012(4) -0.025(4)
C12A 0.062(5) 0.072(6) 0.074(5) -0.026(4) -0.019(4) -0.005(5)
C13A 0.091(7) 0.087(7) 0.078(6) -0.022(5) -0.011(5) -0.040(6)
C14A 0.072(6) 0.082(7) 0.100(7) -0.018(6) -0.024(5) -0.012(6)
C15A 0.077(7) 0.072(6) 0.112(7) -0.027(5) -0.025(6) 0.003(5)
C16A 0.074(6) 0.063(6) 0.078(6) -0.024(5) -0.015(5) -0.013(5)
C21A 0.051(5) 0.062(5) 0.054(5) -0.013(4) -0.003(4) -0.018(4)
C22A 0.105(7) 0.063(6) 0.066(6) -0.006(5) 0.012(5) -0.028(5)
C23A 0.118(8) 0.068(6) 0.073(7) -0.010(5) 0.009(6) -0.022(6)
C25A 0.064(5) 0.070(6) 0.066(6) -0.022(5) -0.001(4) -0.011(4)
C26A 0.065(5) 0.062(5) 0.051(5) -0.011(4) 0.002(4) -0.023(4)
C24A 0.085(6) 0.081(7) 0.044(5) -0.005(5) -0.003(4) -0.013(5)
C27A 0.094(8) 0.083(7) 0.059(7) -0.005(6) 0.000(6) -0.016(6)
C28A 0.109(9) 0.131(10) 0.091(8) -0.011(7) 0.026(7) -0.025(7)
C29A 0.123(9) 0.128(10) 0.077(8) -0.023(7) -0.011(7) -0.019(7)
C30A 0.125(10) 0.121(9) 0.085(8) -0.036(7) -0.001(7) -0.015(7)
C27C 0.064(11) 0.065(10) 0.053(10) -0.011(8) 0.010(8) -0.015(8)
C28C 0.112(15) 0.106(15) 0.099(15) -0.028(10) -0.009(10) -0.040(10)
C29C 0.096(14) 0.108(14) 0.080(13) -0.027(9) -0.004(9) -0.030(9)
C30C 0.065(12) 0.080(13) 0.051(11) -0.029(9) 0.004(9) -0.009(9)
C31A 0.058(5) 0.049(5) 0.058(4) -0.023(4) -0.007(4) -0.018(4)
F32A 0.096(3) 0.082(3) 0.097(3) -0.044(3) 0.011(3) -0.038(3)
C32A 0.068(6) 0.066(6) 0.062(5) -0.029(4) 0.002(4) -0.022(5)
F33A 0.107(4) 0.101(4) 0.129(4) -0.038(3) 0.003(3) -0.066(3)
C33A 0.077(6) 0.077(6) 0.078(6) -0.031(5) 0.004(5) -0.045(5)
F34A 0.078(3) 0.108(4) 0.111(4) -0.022(3) 0.007(3) -0.042(3)
C34A 0.055(6) 0.091(7) 0.068(5) -0.016(5) 0.001(4) -0.034(5)
F35A 0.085(3) 0.099(4) 0.123(4) -0.050(3) 0.020(3) -0.024(3)
C35A 0.066(6) 0.067(6) 0.077(6) -0.037(5) 0.004(5) -0.016(5)
F36A 0.083(3) 0.072(3) 0.104(3) -0.040(2) 0.007(2) -0.033(2)
C36A 0.069(6) 0.055(5) 0.066(5) -0.017(4) -0.010(4) -0.027(5)
C41A 0.055(5) 0.051(5) 0.055(5) -0.017(4) 0.003(4) -0.024(4)
F42A 0.092(3) 0.067(3) 0.072(3) -0.015(2) -0.014(2) -0.029(2)
C42A 0.070(5) 0.063(6) 0.052(5) -0.016(4) 0.001(4) -0.029(4)
F43A 0.114(4) 0.093(3) 0.065(3) -0.007(3) -0.027(3) -0.020(3)
C43A 0.072(6) 0.061(6) 0.055(5) -0.008(4) -0.010(4) -0.014(5)
F44A 0.090(3) 0.136(4) 0.076(3) -0.037(3) -0.021(3) -0.034(3)
C44A 0.073(6) 0.088(7) 0.058(5) -0.029(5) -0.009(5) -0.026(5)
F45A 0.094(3) 0.104(4) 0.096(3) -0.044(3) -0.003(3) -0.049(3)
C45A 0.072(6) 0.069(6) 0.071(6) -0.026(5) -0.002(5) -0.031(5)
F46A 0.097(3) 0.066(3) 0.095(3) -0.019(3) -0.020(3) -0.032(3)
C46A 0.067(5) 0.061(5) 0.064(5) -0.009(4) -0.009(4) -0.023(4)
S1B 0.0676(13) 0.0626(13) 0.0593(12) -0.0186(10) -0.0085(10) -0.0228(10)
B1B 0.083(7) 0.040(5) 0.049(5) -0.006(4) -0.026(5) -0.014(5)
C1B 0.054(5) 0.059(5) 0.051(4) -0.021(4) -0.006(4) -0.019(4)
C2B 0.076(5) 0.053(5) 0.048(4) -0.002(4) -0.012(4) -0.027(4)
C11B 0.058(5) 0.057(5) 0.049(4) -0.009(4) -0.006(4) -0.023(4)
C12B 0.071(6) 0.066(6) 0.069(5) -0.023(5) -0.006(5) -0.017(5)
C13B 0.090(7) 0.075(6) 0.073(6) -0.024(5) -0.006(5) -0.014(6)
C14B 0.060(6) 0.093(7) 0.070(6) -0.011(5) 0.005(4) -0.024(6)
C15B 0.081(7) 0.088(7) 0.094(7) -0.017(6) -0.006(6) -0.039(6)
C16B 0.078(6) 0.069(6) 0.056(5) -0.019(4) 0.004(4) -0.031(5)
C21B 0.050(4) 0.049(5) 0.053(5) -0.009(4) -0.006(4) -0.014(4)
C22B 0.081(6) 0.067(6) 0.061(5) -0.009(4) -0.019(4) -0.032(5)
C23B 0.093(6) 0.071(6) 0.054(5) 0.004(4) -0.021(4) -0.035(5)
C25B 0.079(6) 0.070(6) 0.057(5) -0.018(4) -0.012(4) -0.029(5)
C26B 0.089(6) 0.050(5) 0.057(5) -0.007(4) -0.009(4) -0.033(4)
C24B 0.071(5) 0.064(5) 0.045(4) -0.008(4) -0.006(4) -0.024(4)
C27B 0.081(8) 0.070(8) 0.049(7) -0.016(6) 0.000(6) -0.018(6)
C28B 0.119(10) 0.093(9) 0.083(8) -0.005(7) -0.024(7) -0.040(7)
C29B 0.082(8) 0.116(10) 0.065(7) -0.034(7) -0.004(6) -0.014(7)
C30B 0.090(9) 0.111(9) 0.059(7) -0.021(6) -0.021(6) -0.037(7)
C27D 0.066(10) 0.067(10) 0.055(10) -0.018(7) -0.009(8) -0.019(8)
C28D 0.089(11) 0.090(11) 0.066(10) -0.029(8) 0.010(8) -0.028(8)
C29D 0.100(12) 0.118(13) 0.083(11) -0.039(9) -0.018(9) -0.013(9)
C30D 0.124(13) 0.114(13) 0.098(12) -0.032(9) -0.027(9) -0.040(9)
C31B 0.082(6) 0.058(5) 0.046(4) -0.017(4) -0.012(4) -0.023(5)
F32B 0.097(3) 0.069(3) 0.098(3) -0.029(2) -0.017(3) -0.030(3)
C32B 0.078(6) 0.065(6) 0.056(5) -0.015(4) -0.006(4) -0.027(5)
F33B 0.112(4) 0.068(3) 0.147(4) -0.029(3) -0.010(3) -0.014(3)
C33B 0.082(7) 0.060(6) 0.085(6) -0.018(5) -0.017(5) -0.018(5)
F34F 0.086(4) 0.091(3) 0.134(4) -0.012(3) -0.021(3) -0.010(3)
C34B 0.047(5) 0.084(7) 0.084(6) -0.015(5) -0.021(5) 0.006(5)
F35B 0.083(3) 0.110(4) 0.117(4) -0.027(3) -0.033(3) -0.030(3)
C35B 0.074(6) 0.074(7) 0.082(6) -0.021(5) -0.027(5) -0.015(5)
F36B 0.082(3) 0.070(3) 0.103(3) -0.029(2) -0.030(2) -0.022(2)
C36B 0.081(6) 0.044(5) 0.066(5) -0.012(4) -0.023(4) -0.012(5)
C41B 0.074(5) 0.059(5) 0.058(5) -0.020(4) -0.021(4) -0.022(5)
F42B 0.113(4) 0.087(3) 0.078(3) -0.014(3) 0.002(3) -0.047(3)
C42B 0.091(7) 0.067(6) 0.065(6) -0.019(5) -0.019(5) -0.027(5)
F43B 0.117(4) 0.141(4) 0.083(3) -0.022(3) 0.013(3) -0.052(4)
C43B 0.089(7) 0.122(9) 0.054(6) -0.023(6) -0.008(5) -0.045(7)
F44B 0.095(4) 0.158(5) 0.067(3) -0.050(3) -0.013(3) -0.004(3)
C44B 0.071(6) 0.117(9) 0.053(6) -0.044(6) -0.007(5) -0.018(6)
F45B 0.102(4) 0.108(4) 0.111(4) -0.066(3) -0.021(3) -0.011(3)
C45B 0.071(6) 0.085(7) 0.079(7) -0.039(6) -0.025(5) -0.013(5)
F46B 0.096(3) 0.078(3) 0.096(3) -0.038(3) -0.011(3) -0.030(3)
C46B 0.082(6) 0.078(7) 0.056(5) -0.022(5) -0.018(5) -0.019(5)

loop_
_atom_type_symbol
_atom_type_description
_atom_type_scat_dispersion_real
_atom_type_scat_dispersion_imag
_atom_type_scat_source
C C 0.0181 0.0091 'International Tables Vol C Tables 4.2.6.8 and 6.1.1.4'
H H 0.0000 0.0000 'International Tables Vol C Tables 4.2.6.8 and 6.1.1.4'
B B 0.0090 0.0039 'International Tables Vol C Tables 4.2.6.8 and 6.1.1.4'
F F 0.0727 0.0534 'International Tables Vol C Tables 4.2.6.8 and 6.1.1.4'
S S 0.3331 0.5567 'International Tables Vol C Tables 4.2.6.8 and 6.1.1.4'

loop_
_geom_angle_atom_site_label_1
_geom_angle_atom_site_label_2
_geom_angle_atom_site_label_3
_geom_angle
C11A S1A C1A 106.7(3)
C11A S1A B1A 111.4(3)
C1A S1A B1A 72.7(3)
C2A B1A C31A 118.5(6)
C2A B1A C41A 117.0(6)
C31A B1A C41A 113.9(6)
C2A B1A S1A 80.8(4)
C31A B1A S1A 110.3(5)
C41A B1A S1A 111.3(5)
C2A C1A C21A 137.1(7)
C2A C1A S1A 100.6(5)
C21A C1A S1A 122.1(5)
C1A C2A B1A 105.5(6)
C1A C2A H2A 127.3
B1A C2A H2A 127.3
C12A C11A C16A 121.8(7)
C12A C11A S1A 121.8(6)
C16A C11A S1A 116.4(6)
C11A C12A C13A 117.7(7)
C11A C12A H12A 121.2
C13A C12A H12A 121.2
C14A C13A C12A 121.5(8)
C14A C13A H13A 119.3
C12A C13A H13A 119.3
C15A C14A C13A 119.6(8)
C15A C14A H14A 120.2
C13A C14A H14A 120.2
C14A C15A C16A 119.9(8)
C14A C15A H15A 120.1
C16A C15A H15A 120.1
C11A C16A C15A 119.5(7)
C11A C16A H16A 120.2
C15A C16A H16A 120.2
C22A C21A C26A 118.3(7)
C22A C21A C1A 122.4(7)
C26A C21A C1A 119.3(7)
C21A C22A C23A 120.7(8)
C21A C22A H22A 119.7
C23A C22A H22A 119.7
C24A C23A C22A 121.6(8)
C24A C23A H23A 119.2
C22A C23A H23A 119.2
C26A C25A C24A 119.8(7)
C26A C25A H25A 120.1
C24A C25A H25A 120.1
C25A C26A C21A 121.5(7)
C25A C26A H26A 119.2
C21A C26A H26A 119.2
C23A C24A C25A 118.1(7)
C23A C24A C27A 120.9(8)
C25A C24A C27A 120.7(8)
C23A C24A C27C 123.6(11)
C25A C24A C27C 117.5(11)
C27A C24A C27C 15.0(10)
C28A C27A C30A 111.1(10)
C28A C27A C29A 110.6(9)
C30A C27A C29A 109.9(9)
C28A C27A C24A 110.5(9)
C30A C27A C24A 111.1(9)
C29A C27A C24A 103.6(9)
C29C C27C C28C 107.9(17)
C29C C27C C30C 106.8(17)
C28C C27C C30C 106.4(18)
C29C C27C C24A 115.8(15)
C28C C27C C24A 111.6(16)
C30C C27C C24A 107.9(14)
C27C C28C H28D 109.5
C27C C28C H28E 109.5
H28D C28C H28E 109.5
C27C C28C H28F 109.5
H28D C28C H28F 109.5
H28E C28C H28F 109.5
C27C C29C H29D 109.5
C27C C29C H29E 109.5
H29D C29C H29E 109.5
C27C C29C H29F 109.5
H29D C29C H29F 109.5
H29E C29C H29F 109.5
C27C C30C H30D 109.5
C27C C30C H30E 109.5
H30D C30C H30E 109.5
C27C C30C H30F 109.5
H30D C30C H30F 109.5
H30E C30C H30F 109.5
C36A C31A C32A 113.0(7)
C36A C31A B1A 122.6(6)
C32A C31A B1A 124.4(7)
F32A C32A C31A 119.8(7)
F32A C32A C33A 115.4(7)
C31A C32A C33A 124.8(7)
F33A C33A C34A 120.4(8)
F33A C33A C32A 121.4(8)
C34A C33A C32A 118.0(7)
C33A C34A C35A 120.5(8)
C33A C34A F34A 119.5(8)
C35A C34A F34A 120.0(8)
F35A C35A C34A 120.6(8)
F35A C35A C36A 120.2(7)
C34A C35A C36A 119.2(8)
F36A C36A C35A 117.7(7)
F36A C36A C31A 117.9(7)
C35A C36A C31A 124.4(7)
C42A C41A C46A 112.6(7)
C42A C41A B1A 118.3(6)
C46A C41A B1A 129.0(7)
C41A C42A F42A 117.1(6)
C41A C42A C43A 126.6(7)
F42A C42A C43A 116.2(7)
F43A C43A C44A 121.7(7)
F43A C43A C42A 121.2(7)
C44A C43A C42A 117.1(7)
C45A C44A F44A 120.0(8)
C45A C44A C43A 120.8(8)
F44A C44A C43A 119.2(8)
C44A C45A F45A 121.1(7)
C44A C45A C46A 119.3(7)
F45A C45A C46A 119.6(8)
F46A C46A C41A 121.2(7)
F46A C46A C45A 115.3(7)
C41A C46A C45A 123.5(7)
C1B S1B C11B 105.9(3)
C1B S1B B1B 72.4(3)
C11B S1B B1B 112.2(3)
C2B B1B C31B 118.9(6)
C2B B1B C41B 117.3(7)
C31B B1B C41B 113.6(5)
C2B B1B S1B 81.0(4)
C31B B1B S1B 109.4(5)
C41B B1B S1B 111.5(5)
C2B C1B C21B 135.3(6)
C2B C1B S1B 101.8(5)
C21B C1B S1B 122.8(5)
C1B C2B B1B 104.2(6)
C1B C2B H2B 127.9
B1B C2B H2B 127.9
C16B C11B C12B 122.1(7)
C16B C11B S1B 116.2(6)
C12B C11B S1B 121.7(6)
C11B C12B C13B 117.8(8)
C11B C12B H12B 121.1
C13B C12B H12B 121.1
C14B C13B C12B 120.8(8)
C14B C13B H13B 119.6
C12B C13B H13B 119.6
C13B C14B C15B 120.1(8)
C13B C14B H14B 119.9
C15B C14B H14B 119.9
C16B C15B C14B 119.3(8)
C16B C15B H15B 120.3
C14B C15B H15B 120.3
C11B C16B C15B 119.9(8)
C11B C16B H16B 120.1
C15B C16B H16B 120.1
C26B C21B C22B 117.8(6)
C26B C21B C1B 120.7(6)
C22B C21B C1B 121.4(6)
C23B C22B C21B 120.8(7)
C23B C22B H22B 119.6
C21B C22B H22B 119.6
C24B C23B C22B 121.3(7)
C24B C23B H23B 119.3
C22B C23B H23B 119.3
C24B C25B C26B 120.9(7)
C24B C25B H25B 119.5
C26B C25B H25B 119.5
C21B C26B C25B 121.2(7)
C21B C26B H26B 119.4
C25B C26B H26B 119.4
C23B C24B C25B 117.9(6)
C23B C24B C27D 122.4(9)
C25B C24B C27D 119.4(9)
C23B C24B C27B 121.2(7)
C25B C24B C27B 120.8(8)
C27D C24B C27B 8.9(10)
C28B C27B C30B 109.1(9)
C28B C27B C29B 111.0(9)
C30B C27B C29B 108.9(9)
C28B C27B C24B 111.5(10)
C30B C27B C24B 111.3(9)
C29B C27B C24B 105.0(9)
C28D C27D C30D 109.1(16)
C28D C27D C29D 107.4(16)
C30D C27D C29D 109.9(16)
C28D C27D C24B 111.7(13)
C30D C27D C24B 112.5(13)
C29D C27D C24B 106.1(13)
C27D C28D H28J 109.5
C27D C28D H28K 109.5
H28J C28D H28K 109.5
C27D C28D H28L 109.5
H28J C28D H28L 109.5
H28K C28D H28L 109.5
C27D C29D H29J 109.5
C27D C29D H29K 109.5
H29J C29D H29K 109.5
C27D C29D H29L 109.5
H29J C29D H29L 109.5
H29K C29D H29L 109.5
C27D C30D H30J 109.5
C27D C30D H30K 109.5
H30J C30D H30K 109.5
C27D C30D H30L 109.5
H30J C30D H30L 109.5
H30K C30D H30L 109.5
C36B C31B C32B 113.4(7)
C36B C31B B1B 123.7(7)
C32B C31B B1B 122.9(7)
F32B C32B C33B 116.4(7)
F32B C32B C31B 119.8(8)
C33B C32B C31B 123.7(8)
F33B C33B C34B 119.2(9)
F33B C33B C32B 121.3(8)
C34B C33B C32B 119.5(8)
F34F C34B C33B 121.4(9)
F34F C34B C35B 118.5(8)
C33B C34B C35B 120.1(8)
F35B C35B C34B 120.2(8)
F35B C35B C36B 121.7(8)
C34B C35B C36B 118.1(8)
F36B C36B C31B 118.7(7)
F36B C36B C35B 116.1(7)
C31B C36B C35B 125.3(7)
C42B C41B C46B 113.2(8)
C42B C41B B1B 117.8(7)
C46B C41B B1B 128.9(8)
F42B C42B C41B 118.1(8)
F42B C42B C43B 116.9(9)
C41B C42B C43B 125.0(8)
C44B C43B F43B 122.4(10)
C44B C43B C42B 118.2(9)
F43B C43B C42B 119.3(10)
C43B C44B C45B 120.4(9)
C43B C44B F44B 119.3(10)
C45B C44B F44B 120.2(10)
C44B C45B F45B 120.1(9)
C44B C45B C46B 119.5(9)
F45B C45B C46B 120.4(9)
F46B C46B C41B 121.0(8)
F46B C46B C45B 115.4(8)
C41B C46B C45B 123.7(9)

loop_
_geom_bond_atom_site_label_1
_geom_bond_atom_site_label_2
_geom_bond_distance
S1A C11A 1.774(7)
S1A C1A 1.790(7)
S1A B1A 2.106(9)
B1A C2A 1.580(10)
B1A C31A 1.598(11)
B1A C41A 1.603(10)
C1A C2A 1.334(9)
C1A C21A 1.474(9)
C2A H2A 0.9400
C11A C12A 1.374(9)
C11A C16A 1.383(9)
C12A C13A 1.399(10)
C12A H12A 0.9400
C13A C14A 1.383(11)
C13A H13A 0.9400
C14A C15A 1.377(10)
C14A H14A 0.9400
C15A C16A 1.392(10)
C15A H15A 0.9400
C16A H16A 0.9400
C21A C22A 1.369(9)
C21A C26A 1.387(9)
C22A C23A 1.380(10)
C22A H22A 0.9400
C23A C24A 1.375(10)
C23A H23A 0.9400
C25A C26A 1.377(9)
C25A C24A 1.398(10)
C25A H25A 0.9400
C26A H26A 0.9400
C24A C27A 1.563(12)
C24A C27C 1.568(17)
C27A C28A 1.521(12)
C27A C30A 1.544(12)
C27A C29A 1.549(12)
C28A H28A 0.9700
C28A H28B 0.9700
C28A H28C 0.9700
C29A H29A 0.9700
C29A H29B 0.9700
C29A H29C 0.9700
C30A H30A 0.9700
C30A H30B 0.9700
C30A H30C 0.9700
C27C C29C 1.535(15)
C27C C28C 1.543(15)
C27C C30C 1.545(15)
C28C H28D 0.9700
C28C H28E 0.9700
C28C H28F 0.9700
C29C H29D 0.9700
C29C H29E 0.9700
C29C H29F 0.9700
C30C H30D 0.9700
C30C H30E 0.9700
C30C H30F 0.9700
C31A C36A 1.379(9)
C31A C32A 1.380(9)
F32A C32A 1.357(8)
C32A C33A 1.384(10)
F33A C33A 1.339(8)
C33A C34A 1.355(10)
F34A C34A 1.364(8)
C34A C35A 1.356(10)
F35A C35A 1.345(8)
C35A C36A 1.369(10)
F36A C36A 1.356(7)
C41A C42A 1.357(9)
C41A C46A 1.386(9)
F42A C42A 1.374(7)
C42A C43A 1.389(10)
F43A C43A 1.331(8)
C43A C44A 1.361(10)
F44A C44A 1.355(8)
C44A C45A 1.343(10)
F45A C45A 1.360(8)
C45A C46A 1.397(10)
F46A C46A 1.355(8)
S1B C1B 1.781(6)
S1B C11B 1.794(7)
S1B B1B 2.111(8)
B1B C2B 1.589(10)
B1B C31B 1.590(11)
B1B C41B 1.611(11)
C1B C2B 1.338(8)
C1B C21B 1.482(8)
C2B H2B 0.9400
C11B C16B 1.363(9)
C11B C12B 1.376(9)
C12B C13B 1.398(10)
C12B H12B 0.9400
C13B C14B 1.373(10)
C13B H13B 0.9400
C14B C15B 1.386(11)
C14B H14B 0.9400
C15B C16B 1.384(10)
C15B H15B 0.9400
C16B H16B 0.9400
C21B C26B 1.375(8)
C21B C22B 1.386(9)
C22B C23B 1.384(9)
C22B H22B 0.9400
C23B C24B 1.377(9)
C23B H23B 0.9400
C25B C24B 1.379(9)
C25B C26B 1.388(9)
C25B H25B 0.9400
C26B H26B 0.9400
C24B C27D 1.551(15)
C24B C27B 1.553(12)
C27B C28B 1.518(12)
C27B C30B 1.521(12)
C27B C29B 1.526(12)
C28B H28G 0.9700
C28B H28H 0.9700
C28B H28I 0.9700
C29B H29G 0.9700
C29B H29H 0.9700
C29B H29I 0.9700
C30B H30G 0.9700
C30B H30H 0.9700
C30B H30I 0.9700
C27D C28D 1.517(14)
C27D C30D 1.526(14)
C27D C29D 1.528(14)
C28D H28J 0.9700
C28D H28K 0.9700
C28D H28L 0.9700
C29D H29J 0.9700
C29D H29K 0.9700
C29D H29L 0.9700
C30D H30J 0.9700
C30D H30K 0.9700
C30D H30L 0.9700
C31B C36B 1.373(9)
C31B C32B 1.387(9)
F32B C32B 1.350(8)
C32B C33B 1.372(11)
F33B C33B 1.352(8)
C33B C34B 1.361(11)
F34F C34B 1.358(8)
C34B C35B 1.366(11)
F35B C35B 1.359(9)
C35B C36B 1.378(10)
F36B C36B 1.361(7)
C41B C42B 1.361(10)
C41B C46B 1.375(10)
F42B C42B 1.357(8)
C42B C43B 1.394(11)
F43B C43B 1.354(9)
C43B C44B 1.331(11)
F44B C44B 1.361(9)
C44B C45B 1.352(11)
F45B C45B 1.357(9)
C45B C46B 1.377(11)
F46B C46B 1.366(9)

loop_
_geom_torsion_atom_site_label_1
_geom_torsion_atom_site_label_2
_geom_torsion_atom_site_label_3
_geom_torsion_atom_site_label_4
_geom_torsion
C11A S1A B1A C2A 105.1(4)
C1A S1A B1A C2A 3.4(4)
C11A S1A B1A C31A -12.0(6)
C1A S1A B1A C31A -113.6(5)
C11A S1A B1A C41A -139.5(5)
C1A S1A B1A C41A 118.9(6)
C11A S1A C1A C2A -111.8(5)
B1A S1A C1A C2A -4.1(5)
C11A S1A C1A C21A 72.3(6)
B1A S1A C1A C21A -180.0(6)
C21A C1A C2A B1A -179.7(8)
S1A C1A C2A B1A 5.4(6)
C31A B1A C2A C1A 103.6(7)
C41A B1A C2A C1A -113.8(7)
S1A B1A C2A C1A -4.6(5)
C1A S1A C11A C12A 19.8(7)
B1A S1A C11A C12A -57.8(7)
C1A S1A C11A C16A -160.2(6)
B1A S1A C11A C16A 122.2(6)
C16A C11A C12A C13A -0.6(11)
S1A C11A C12A C13A 179.4(6)
C11A C12A C13A C14A 0.7(12)
C12A C13A C14A C15A -0.8(13)
C13A C14A C15A C16A 0.6(13)
C12A C11A C16A C15A 0.5(11)
S1A C11A C16A C15A -179.5(6)
C14A C15A C16A C11A -0.5(13)
C2A C1A C21A C22A -164.7(9)
S1A C1A C21A C22A 9.4(10)
C2A C1A C21A C26A 14.6(12)
S1A C1A C21A C26A -171.3(5)
C26A C21A C22A C23A -1.1(12)
C1A C21A C22A C23A 178.2(7)
C21A C22A C23A C24A 1.6(14)
C24A C25A C26A C21A -1.3(11)
C22A C21A C26A C25A 1.0(11)
C1A C21A C26A C25A -178.4(6)
C22A C23A C24A C25A -1.9(13)
C22A C23A C24A C27A -175.1(9)
C22A C23A C24A C27C 167.5(12)
C26A C25A C24A C23A 1.7(12)
C26A C25A C24A C27A 174.9(8)
C26A C25A C24A C27C -168.3(11)
C23A C24A C27A C28A 52.9(12)
C25A C24A C27A C28A -120.1(10)
C27C C24A C27A C28A 158(4)
C23A C24A C27A C30A 176.6(10)
C25A C24A C27A C30A 3.6(13)
C27C C24A C27A C30A -78(4)
C23A C24A C27A C29A -65.5(12)
C25A C24A C27A C29A 121.5(10)
C27C C24A C27A C29A 40(4)
C23A C24A C27C C29C -115.3(18)
C25A C24A C27C C29C 54(2)
C27A C24A C27C C29C 161(5)
C23A C24A C27C C28C 9(2)
C25A C24A C27C C28C 178.1(16)
C27A C24A C27C C28C -76(4)
C23A C24A C27C C30C 125.1(16)
C25A C24A C27C C30C -65.4(19)
C27A C24A C27C C30C 41(4)
C2A B1A C31A C36A -154.6(7)
C41A B1A C31A C36A 61.7(9)
S1A B1A C31A C36A -64.2(7)
C2A B1A C31A C32A 27.8(10)
C41A B1A C31A C32A -115.8(7)
S1A B1A C31A C32A 118.2(7)
C36A C31A C32A F32A -178.0(6)
B1A C31A C32A F32A -0.3(10)
C36A C31A C32A C33A 2.0(10)
B1A C31A C32A C33A 179.8(7)
F32A C32A C33A F33A 1.0(11)
C31A C32A C33A F33A -179.0(6)
F32A C32A C33A C34A 176.5(7)
C31A C32A C33A C34A -3.6(12)
F33A C33A C34A C35A 179.3(7)
C32A C33A C34A C35A 3.8(12)
F33A C33A C34A F34A -2.8(11)
C32A C33A C34A F34A -178.3(7)
C33A C34A C35A F35A 178.7(7)
F34A C34A C35A F35A 0.8(11)
C33A C34A C35A C36A -2.7(12)
F34A C34A C35A C36A 179.3(7)
F35A C35A C36A F36A -0.3(10)
C34A C35A C36A F36A -178.8(6)
F35A C35A C36A C31A 179.8(6)
C34A C35A C36A C31A 1.2(12)
C32A C31A C36A F36A 179.3(6)
B1A C31A C36A F36A 1.5(10)
C32A C31A C36A C35A -0.8(10)
B1A C31A C36A C35A -178.6(7)
C2A B1A C41A C42A -68.3(9)
C31A B1A C41A C42A 75.9(9)
S1A B1A C41A C42A -158.6(5)
C2A B1A C41A C46A 110.7(8)
C31A B1A C41A C46A -105.0(9)
S1A B1A C41A C46A 20.4(10)
C46A C41A C42A F42A 178.0(6)
B1A C41A C42A F42A -2.8(10)
C46A C41A C42A C43A -3.6(11)
B1A C41A C42A C43A 175.6(7)
C41A C42A C43A F43A 179.8(7)
F42A C42A C43A F43A -1.7(10)
C41A C42A C43A C44A 1.5(12)
F42A C42A C43A C44A 180.0(6)
F43A C43A C44A C45A -177.8(7)
C42A C43A C44A C45A 0.5(11)
F43A C43A C44A F44A 2.1(11)
C42A C43A C44A F44A -179.6(6)
F44A C44A C45A F45A -0.7(11)
C43A C44A C45A F45A 179.2(7)
F44A C44A C45A C46A -179.9(6)
C43A C44A C45A C46A -0.1(12)
C42A C41A C46A F46A -177.3(6)
B1A C41A C46A F46A 3.6(11)
C42A C41A C46A C45A 4.0(10)
B1A C41A C46A C45A -175.1(7)
C44A C45A C46A F46A 178.9(7)
F45A C45A C46A F46A -0.4(10)
C44A C45A C46A C41A -2.4(12)
F45A C45A C46A C41A 178.4(6)
C1B S1B B1B C2B 4.4(4)
C11B S1B B1B C2B 104.8(5)
C1B S1B B1B C31B -113.2(5)
C11B S1B B1B C31B -12.8(6)
C1B S1B B1B C41B 120.4(6)
C11B S1B B1B C41B -139.2(5)
C11B S1B C1B C2B -114.1(5)
B1B S1B C1B C2B -5.3(5)
C11B S1B C1B C21B 67.1(6)
B1B S1B C1B C21B 175.9(6)
C21B C1B C2B B1B -174.5(8)
S1B C1B C2B B1B 6.9(6)
C31B B1B C2B C1B 101.5(8)
C41B B1B C2B C1B -115.5(7)
S1B B1B C2B C1B -5.8(5)
C1B S1B C11B C16B -156.1(5)
B1B S1B C11B C16B 126.8(5)
C1B S1B C11B C12B 22.8(6)
B1B S1B C11B C12B -54.3(6)
C16B C11B C12B C13B 1.2(10)
S1B C11B C12B C13B -177.6(5)
C11B C12B C13B C14B -0.6(11)
C12B C13B C14B C15B -0.1(12)
C13B C14B C15B C16B 0.2(12)
C12B C11B C16B C15B -1.2(11)
S1B C11B C16B C15B 177.7(6)
C14B C15B C16B C11B 0.5(11)
C2B C1B C21B C26B 13.4(12)
S1B C1B C21B C26B -168.3(6)
C2B C1B C21B C22B -167.2(8)
S1B C1B C21B C22B 11.1(9)
C26B C21B C22B C23B 2.4(11)
C1B C21B C22B C23B -177.0(7)
C21B C22B C23B C24B -1.7(12)
C22B C21B C26B C25B -1.1(11)
C1B C21B C26B C25B 178.2(7)
C24B C25B C26B C21B -0.8(11)
C22B C23B C24B C25B -0.3(12)
C22B C23B C24B C27D 173.2(11)
C22B C23B C24B C27B -176.3(9)
C26B C25B C24B C23B 1.6(11)
C26B C25B C24B C27D -172.2(10)
C26B C25B C24B C27B 177.6(8)
C23B C24B C27B C28B 18.8(13)
C25B C24B C27B C28B -157.2(10)
C27D C24B C27B C28B 119(7)
C23B C24B C27B C30B 140.8(10)
C25B C24B C27B C30B -35.1(13)
C27D C24B C27B C30B -119(7)
C23B C24B C27B C29B -101.5(11)
C25B C24B C27B C29B 82.6(11)
C27D C24B C27B C29B -1(6)
C23B C24B C27D C28D -40.9(19)
C25B C24B C27D C28D 132.6(14)
C27B C24B C27D C28D -126(7)
C23B C24B C27D C30D -164.0(14)
C25B C24B C27D C30D 9.5(19)
C27B C24B C27D C30D 111(7)
C23B C24B C27D C29D 75.8(17)
C25B C24B C27D C29D -110.8(15)
C27B C24B C27D C29D -9(6)
C2B B1B C31B C36B -153.1(7)
C41B B1B C31B C36B 62.5(9)
S1B B1B C31B C36B -62.8(8)
C2B B1B C31B C32B 28.4(10)
C41B B1B C31B C32B -116.0(7)
S1B B1B C31B C32B 118.7(7)
C36B C31B C32B F32B -177.3(6)
B1B C31B C32B F32B 1.4(10)
C36B C31B C32B C33B 0.4(11)
B1B C31B C32B C33B 179.0(7)
F32B C32B C33B F33B -2.0(11)
C31B C32B C33B F33B -179.7(7)
F32B C32B C33B C34B 177.5(7)
C31B C32B C33B C34B -0.3(12)
F33B C33B C34B F34F 0.0(12)
C32B C33B C34B F34F -179.5(7)
F33B C33B C34B C35B 179.6(7)
C32B C33B C34B C35B 0.1(13)
F34F C34B C35B F35B -0.6(12)
C33B C34B C35B F35B 179.9(7)
F34F C34B C35B C36B 179.5(7)
C33B C34B C35B C36B -0.1(12)
C32B C31B C36B F36B -179.9(6)
B1B C31B C36B F36B 1.4(10)
C32B C31B C36B C35B -0.4(11)
B1B C31B C36B C35B -179.0(7)
F35B C35B C36B F36B -0.2(11)
C34B C35B C36B F36B 179.8(7)
F35B C35B C36B C31B -179.7(7)
C34B C35B C36B C31B 0.3(12)
C2B B1B C41B C42B -58.7(9)
C31B B1B C41B C42B 86.3(8)
S1B B1B C41B C42B -149.5(6)
C2B B1B C41B C46B 117.1(8)
C31B B1B C41B C46B -97.9(9)
S1B B1B C41B C46B 26.2(9)
C46B C41B C42B F42B 179.6(6)
B1B C41B C42B F42B -3.9(10)
C46B C41B C42B C43B -0.7(11)
B1B C41B C42B C43B 175.7(7)
F42B C42B C43B C44B -179.1(7)
C41B C42B C43B C44B 1.3(12)
F42B C42B C43B F43B -0.8(11)
C41B C42B C43B F43B 179.6(7)
F43B C43B C44B C45B -179.8(7)
C42B C43B C44B C45B -1.6(12)
F43B C43B C44B F44B 1.3(12)
C42B C43B C44B F44B 179.5(7)
C43B C44B C45B F45B -178.9(7)
F44B C44B C45B F45B 0.0(11)
C43B C44B C45B C46B 1.4(12)
F44B C44B C45B C46B -179.7(6)
C42B C41B C46B F46B -179.8(6)
B1B C41B C46B F46B 4.3(11)
C42B C41B C46B C45B 0.5(10)
B1B C41B C46B C45B -175.4(7)
C44B C45B C46B F46B 179.4(7)
F45B C45B C46B F46B -0.3(10)
C44B C45B C46B C41B -0.8(11)
F45B C45B C46B C41B 179.5(7)
